data_4033430
loop_
_publ_author_name
'Khan, Hina P. A.'
'Chakraborty, Tushar Kanti'

_publ_section_title
;
 Diversity-Oriented Approach to N-Heterocyclic Compounds from
 \a-Phenyl-\b-enamino Ester via a Mitsunobu-Michael Reaction Sequence.
;
_journal_issue 4
_journal_name_full 'The Journal of organic chemistry'
_journal_page_first 2027
_journal_page_last 2039
_journal_paper_doi 10.1021/acs.joc.7b02962
_journal_volume 83
_journal_year 2018
_chemical_formula_moiety 'C20 H23 N1 O4 S2'
_chemical_formula_sum 'C20 H23 N O4 S2'
_chemical_formula_weight 405.51
_space_group_crystal_system monoclinic
_space_group_IT_number 14
_space_group_name_Hall '-P 2yn'
_space_group_name_H-M_alt 'P 1 21/n 1'
_symmetry_space_group_name_Hall '-P 2yn'
_symmetry_space_group_name_H-M 'P 1 21/n 1'
_atom_sites_solution_hydrogens geom
_audit_creation_method SHELXL-2013
_cell_angle_alpha 90
_cell_angle_beta 111.150(3)
_cell_angle_gamma 90
_cell_formula_units_Z 4
_cell_length_a 16.1887(15)
_cell_length_b 6.0567(6)
_cell_length_c 21.921(2)
_cell_measurement_reflns_used 46978
_cell_measurement_temperature 293(2)
_cell_measurement_theta_max 27.6
_cell_measurement_theta_min 3.5
_cell_volume 2004.6(3)
_computing_structure_refinement 'SHELXL-2013 (Sheldrick, 2013)'
_diffrn_ambient_temperature 293(2)
_diffrn_measured_fraction_theta_full 0.998
_diffrn_measured_fraction_theta_max 0.995
_diffrn_measurement_device_type 'Bruker APEX-II CCD'
_diffrn_radiation_type MoK\a
_diffrn_radiation_wavelength 0.71073
_diffrn_reflns_av_R_equivalents 0.0612
_diffrn_reflns_av_unetI/netI 0.0349
_diffrn_reflns_Laue_measured_fraction_full 0.998
_diffrn_reflns_Laue_measured_fraction_max 0.995
_diffrn_reflns_limit_h_max 21
_diffrn_reflns_limit_h_min -21
_diffrn_reflns_limit_k_max 7
_diffrn_reflns_limit_k_min -7
_diffrn_reflns_limit_l_max 28
_diffrn_reflns_limit_l_min -28
_diffrn_reflns_number 46978
_diffrn_reflns_point_group_measured_fraction_full 0.998
_diffrn_reflns_point_group_measured_fraction_max 0.995
_diffrn_reflns_theta_full 25.242
_diffrn_reflns_theta_max 27.567
_diffrn_reflns_theta_min 3.508
_exptl_absorpt_coefficient_mu 0.291
_exptl_absorpt_correction_T_max 0.966
_exptl_absorpt_correction_T_min 0.949
_exptl_absorpt_correction_type empirical
_exptl_absorpt_process_details SADABS
_exptl_crystal_colour Colourless
_exptl_crystal_density_diffrn 1.344
_exptl_crystal_description Block
_exptl_crystal_F_000 856
_exptl_crystal_size_max 0.25
_exptl_crystal_size_mid 0.15
_exptl_crystal_size_min 0.12
_refine_diff_density_max 0.303
_refine_diff_density_min -0.262
_refine_diff_density_rms 0.043
_refine_ls_extinction_method none
_refine_ls_goodness_of_fit_ref 1.007
_refine_ls_hydrogen_treatment constr
_refine_ls_matrix_type full
_refine_ls_number_parameters 246
_refine_ls_number_reflns 4616
_refine_ls_number_restraints 0
_refine_ls_restrained_S_all 1.007
_refine_ls_R_factor_all 0.0918
_refine_ls_R_factor_gt 0.0470
_refine_ls_shift/su_max 0.027
_refine_ls_shift/su_mean 0.003
_refine_ls_structure_factor_coef Fsqd
_refine_ls_weighting_details 'w=1/[\s^2^(Fo^2^)+(0.1000P)^2^] where P=(Fo^2^+2Fc^2^)/3'
_refine_ls_weighting_scheme calc
_refine_ls_wR_factor_gt 0.1346
_refine_ls_wR_factor_ref 0.1588
_reflns_Friedel_coverage 0.000
_reflns_number_gt 2953
_reflns_number_total 4616
_reflns_threshold_expression 'I > 2\s(I)'
_cod_data_source_file jo7b02962_si_003.cif
_cod_data_source_block 9b
_cod_depositor_comments 'Adding full bibliography for 4033429--4033433.cif.'
_cod_database_code 4033430
_shelx_space_group_comment
;
The symmetry employed for this shelxl refinement is uniquely defined
by the following loop, which should always be used as a source of
symmetry information in preference to the above space-group names.
They are only intended as comments.
;
_shelx_estimated_absorpt_t_min 0.949
_shelx_estimated_absorpt_t_max 0.966
_shelxl_version_number 2013-4

loop_
_space_group_symop_operation_xyz
'x, y, z'
'-x+1/2, y+1/2, -z+1/2'
'-x, -y, -z'
'x-1/2, -y-1/2, z-1/2'

loop_
_atom_site_label
_atom_site_type_symbol
_atom_site_fract_x
_atom_site_fract_y
_atom_site_fract_z
_atom_site_U_iso_or_equiv
_atom_site_adp_type
_atom_site_occupancy
_atom_site_site_symmetry_order
_atom_site_calc_flag
_atom_site_refinement_flags_posn
_atom_site_refinement_flags_adp
S1 S 0.48620(3) 0.80909(9) 0.20214(2) 0.04393(19) Uani 1 1 d . .
S2 S 0.39858(4) 0.83459(14) 0.02180(3) 0.0677(3) Uani 1 1 d . .
O1 O 0.12889(11) 0.6738(3) -0.02578(8) 0.0662(5) Uani 1 1 d . .
O2 O 0.24641(12) 0.4547(3) 0.00242(10) 0.0834(6) Uani 1 1 d . .
O3 O 0.49349(11) 0.9430(3) 0.25695(7) 0.0645(5) Uani 1 1 d . .
O4 O 0.47347(10) 0.5769(2) 0.20458(8) 0.0579(4) Uani 1 1 d . .
N1 N 0.39987(11) 0.9027(3) 0.14087(8) 0.0400(4) Uani 1 1 d . .
C1 C 0.81290(19) 0.9852(6) 0.13804(16) 0.0913(10) Uani 1 1 d . .
H3 H 0.8250 1.1408 0.1418 0.137 Uiso 1 1 calc R U
H23 H 0.8030 0.9381 0.0941 0.137 Uiso 1 1 calc R U
H1 H 0.8625 0.9065 0.1680 0.137 Uiso 1 1 calc R U
C2 C 0.73160(15) 0.9383(4) 0.15398(11) 0.0568(6) Uani 1 1 d . .
C3 C 0.68295(16) 0.7473(4) 0.13285(11) 0.0579(6) Uani 1 1 d . .
H4 H 0.7007 0.6456 0.1082 0.069 Uiso 1 1 calc R U
C4 C 0.60869(15) 0.7051(4) 0.14757(11) 0.0483(5) Uani 1 1 d . .
H5 H 0.5768 0.5755 0.1331 0.058 Uiso 1 1 calc R U
C5 C 0.58173(13) 0.8558(3) 0.18382(10) 0.0390(5) Uani 1 1 d . .
C6 C 0.35544(13) 0.7615(4) 0.08585(10) 0.0414(5) Uani 1 1 d . .
H6 H 0.3690 0.6067 0.0984 0.050 Uiso 1 1 calc R U
C7 C 0.25396(13) 0.7980(3) 0.06031(10) 0.0417(5) Uani 1 1 d . .
H7 H 0.2414 0.9414 0.0382 0.050 Uiso 1 1 calc R U
C8 C 0.21125(15) 0.6203(4) 0.00994(11) 0.0513(6) Uani 1 1 d . .
C9 C 0.0795(2) 0.5180(5) -0.07654(14) 0.0902(10) Uani 1 1 d . .
H14 H 0.1160 0.4748 -0.1013 0.108 Uiso 1 1 calc R U
H13 H 0.0272 0.5908 -0.1064 0.108 Uiso 1 1 calc R U
C10 C 0.0519(2) 0.3152(7) -0.04972(19) 0.1156(14) Uani 1 1 d . .
H15 H 0.1035 0.2309 -0.0252 0.173 Uiso 1 1 calc R U
H16 H 0.0138 0.2273 -0.0851 0.173 Uiso 1 1 calc R U
H2 H 0.0209 0.3573 -0.0216 0.173 Uiso 1 1 calc R U
C11 C 0.40706(16) 1.1261(4) 0.11671(12) 0.0547(6) Uani 1 1 d . .
H20 H 0.4513 1.2105 0.1505 0.066 Uiso 1 1 calc R U
H19 H 0.3508 1.2022 0.1051 0.066 Uiso 1 1 calc R U
C12 C 0.43346(18) 1.1050(5) 0.05679(13) 0.0725(8) Uani 1 1 d . .
H17 H 0.4971 1.1207 0.0694 0.087 Uiso 1 1 calc R U
H18 H 0.4048 1.2191 0.0252 0.087 Uiso 1 1 calc R U
C13 C 0.21401(13) 0.7978(3) 0.11305(10) 0.0408(5) Uani 1 1 d . .
C14 C 0.21784(16) 0.6166(4) 0.15171(12) 0.0529(6) Uani 1 1 d . .
H12 H 0.2477 0.4907 0.1467 0.064 Uiso 1 1 calc R U
C15 C 0.17801(16) 0.6184(4) 0.19804(13) 0.0615(7) Uani 1 1 d . .
H8 H 0.1808 0.4943 0.2237 0.074 Uiso 1 1 calc R U
C16 C 0.13461(16) 0.8031(4) 0.20593(12) 0.0615(7) Uani 1 1 d . .
H9 H 0.1071 0.8042 0.2365 0.074 Uiso 1 1 calc R U
C17 C 0.13160(17) 0.9860(4) 0.16900(13) 0.0636(7) Uani 1 1 d . .
H11 H 0.1029 1.1125 0.1751 0.076 Uiso 1 1 calc R U
C18 C 0.17084(15) 0.9847(4) 0.12274(11) 0.0518(6) Uani 1 1 d . .
H10 H 0.1684 1.1103 0.0978 0.062 Uiso 1 1 calc R U
C19 C 0.62991(15) 1.0478(4) 0.20557(11) 0.0517(6) Uani 1 1 d . .
H21 H 0.6125 1.1494 0.2304 0.062 Uiso 1 1 calc R U
C20 C 0.70390(16) 1.0869(4) 0.19001(12) 0.0587(6) Uani 1 1 d . .
H22 H 0.7358 1.2167 0.2042 0.070 Uiso 1 1 calc R U

loop_
_atom_site_aniso_label
_atom_site_aniso_U_11
_atom_site_aniso_U_22
_atom_site_aniso_U_33
_atom_site_aniso_U_23
_atom_site_aniso_U_13
_atom_site_aniso_U_12
S1 0.0436(3) 0.0526(4) 0.0370(3) 0.0002(2) 0.0162(2) -0.0033(2)
S2 0.0550(4) 0.1084(6) 0.0481(4) -0.0042(3) 0.0288(3) -0.0003(3)
O1 0.0471(10) 0.0810(13) 0.0540(10) -0.0069(9) -0.0016(8) 0.0085(8)
O2 0.0543(11) 0.0849(14) 0.0917(14) -0.0402(11) 0.0030(9) 0.0113(10)
O3 0.0649(11) 0.0895(13) 0.0421(9) -0.0169(8) 0.0228(8) -0.0012(9)
O4 0.0576(10) 0.0520(10) 0.0614(10) 0.0157(8) 0.0185(8) -0.0064(8)
N1 0.0383(10) 0.0392(10) 0.0442(10) -0.0024(8) 0.0170(8) -0.0022(8)
C1 0.0636(18) 0.133(3) 0.089(2) 0.013(2) 0.0419(17) -0.0121(18)
C2 0.0437(13) 0.0771(18) 0.0482(13) 0.0103(13) 0.0151(11) -0.0034(12)
C3 0.0516(14) 0.0749(17) 0.0516(14) -0.0063(12) 0.0240(11) 0.0074(13)
C4 0.0464(13) 0.0462(13) 0.0489(13) -0.0069(11) 0.0132(10) -0.0014(10)
C5 0.0380(11) 0.0402(11) 0.0371(11) -0.0026(9) 0.0113(9) -0.0024(9)
C6 0.0363(11) 0.0482(12) 0.0423(11) -0.0041(10) 0.0172(9) 0.0005(9)
C7 0.0378(11) 0.0459(13) 0.0406(11) 0.0031(9) 0.0129(9) 0.0039(9)
C8 0.0416(13) 0.0659(16) 0.0444(13) -0.0047(11) 0.0130(10) -0.0004(11)
C9 0.0690(19) 0.110(3) 0.0607(17) -0.0178(18) -0.0142(14) 0.0002(18)
C10 0.085(3) 0.143(4) 0.116(3) -0.041(3) 0.032(2) -0.039(2)
C11 0.0506(14) 0.0434(13) 0.0680(16) 0.0061(11) 0.0189(12) 0.0023(11)
C12 0.0655(17) 0.085(2) 0.0706(18) 0.0304(15) 0.0296(14) -0.0020(15)
C13 0.0333(11) 0.0434(13) 0.0442(12) -0.0050(10) 0.0120(9) -0.0032(9)
C14 0.0523(14) 0.0459(13) 0.0669(15) 0.0032(12) 0.0290(12) 0.0057(11)
C15 0.0613(16) 0.0630(16) 0.0659(16) 0.0118(13) 0.0299(13) -0.0040(13)
C16 0.0573(15) 0.0776(19) 0.0602(15) -0.0144(14) 0.0338(13) -0.0109(14)
C17 0.0612(16) 0.0608(16) 0.0778(17) -0.0144(14) 0.0358(14) 0.0046(13)
C18 0.0540(14) 0.0434(13) 0.0608(14) 0.0007(11) 0.0240(12) 0.0021(11)
C19 0.0504(13) 0.0485(14) 0.0535(13) -0.0110(11) 0.0155(11) -0.0038(11)
C20 0.0483(14) 0.0579(16) 0.0638(15) 0.0022(13) 0.0128(12) -0.0159(12)

loop_
_atom_type_symbol
_atom_type_description
_atom_type_scat_dispersion_real
_atom_type_scat_dispersion_imag
_atom_type_scat_source
C C 0.0033 0.0016 'International Tables Vol C Tables 4.2.6.8 and 6.1.1.4'
H H 0.0000 0.0000 'International Tables Vol C Tables 4.2.6.8 and 6.1.1.4'
N N 0.0061 0.0033 'International Tables Vol C Tables 4.2.6.8 and 6.1.1.4'
O O 0.0106 0.0060 'International Tables Vol C Tables 4.2.6.8 and 6.1.1.4'
S S 0.1246 0.1234 'International Tables Vol C Tables 4.2.6.8 and 6.1.1.4'

loop_
_geom_angle_atom_site_label_1
_geom_angle_atom_site_label_2
_geom_angle_atom_site_label_3
_geom_angle
O3 S1 O4 120.07(10)
O3 S1 N1 106.26(9)
O4 S1 N1 106.14(9)
O3 S1 C5 106.89(10)
O4 S1 C5 108.61(10)
N1 S1 C5 108.41(9)
C12 S2 C6 92.33(11)
C8 O1 C9 116.9(2)
C6 N1 C11 108.92(16)
C6 N1 S1 119.85(13)
C11 N1 S1 117.03(14)
C2 C1 H3 109.5
C2 C1 H23 109.5
H3 C1 H23 109.5
C2 C1 H1 109.5
H3 C1 H1 109.5
H23 C1 H1 109.5
C20 C2 C3 118.4(2)
C20 C2 C1 120.2(2)
C3 C2 C1 121.4(2)
C4 C3 C2 121.2(2)
C4 C3 H4 119.4
C2 C3 H4 119.4
C3 C4 C5 119.7(2)
C3 C4 H5 120.1
C5 C4 H5 120.1
C4 C5 C19 119.8(2)
C4 C5 S1 120.84(16)
C19 C5 S1 119.32(16)
N1 C6 C7 111.23(16)
N1 C6 S2 106.54(13)
C7 C6 S2 109.66(14)
N1 C6 H6 109.8
C7 C6 H6 109.8
S2 C6 H6 109.8
C13 C7 C8 110.29(17)
C13 C7 C6 114.43(16)
C8 C7 C6 107.90(17)
C13 C7 H7 108.0
C8 C7 H7 108.0
C6 C7 H7 108.0
O2 C8 O1 123.7(2)
O2 C8 C7 125.5(2)
O1 C8 C7 110.8(2)
O1 C9 C10 113.0(3)
O1 C9 H14 109.0
C10 C9 H14 109.0
O1 C9 H13 109.0
C10 C9 H13 109.0
H14 C9 H13 107.8
C9 C10 H15 109.5
C9 C10 H16 109.5
H15 C10 H16 109.5
C9 C10 H2 109.5
H15 C10 H2 109.5
H16 C10 H2 109.5
N1 C11 C12 108.41(19)
N1 C11 H20 110.0
C12 C11 H20 110.0
N1 C11 H19 110.0
C12 C11 H19 110.0
H20 C11 H19 108.4
C11 C12 S2 107.39(17)
C11 C12 H17 110.2
S2 C12 H17 110.2
C11 C12 H18 110.2
S2 C12 H18 110.2
H17 C12 H18 108.5
C14 C13 C18 118.1(2)
C14 C13 C7 122.32(19)
C18 C13 C7 119.60(19)
C13 C14 C15 121.1(2)
C13 C14 H12 119.5
C15 C14 H12 119.5
C16 C15 C14 119.8(2)
C16 C15 H8 120.1
C14 C15 H8 120.1
C17 C16 C15 120.0(2)
C17 C16 H9 120.0
C15 C16 H9 120.0
C16 C17 C18 120.4(2)
C16 C17 H11 119.8
C18 C17 H11 119.8
C17 C18 C13 120.6(2)
C17 C18 H10 119.7
C13 C18 H10 119.7
C20 C19 C5 119.4(2)
C20 C19 H21 120.3
C5 C19 H21 120.3
C2 C20 C19 121.5(2)
C2 C20 H22 119.3
C19 C20 H22 119.3

loop_
_geom_bond_atom_site_label_1
_geom_bond_atom_site_label_2
_geom_bond_distance
S1 O3 1.4188(16)
S1 O4 1.4249(16)
S1 N1 1.6504(18)
S1 C5 1.755(2)
S2 C12 1.810(3)
S2 C6 1.834(2)
O1 C8 1.320(3)
O1 C9 1.458(3)
O2 C8 1.194(3)
N1 C6 1.441(3)
N1 C11 1.473(3)
C1 C2 1.506(3)
C1 H3 0.9600
C1 H23 0.9600
C1 H1 0.9600
C2 C20 1.375(4)
C2 C3 1.382(3)
C3 C4 1.377(3)
C3 H4 0.9300
C4 C5 1.381(3)
C4 H5 0.9300
C5 C19 1.385(3)
C6 C7 1.548(3)
C6 H6 0.9800
C7 C13 1.515(3)
C7 C8 1.518(3)
C7 H7 0.9800
C9 C10 1.498(4)
C9 H14 0.9700
C9 H13 0.9700
C10 H15 0.9600
C10 H16 0.9600
C10 H2 0.9600
C11 C12 1.526(3)
C11 H20 0.9700
C11 H19 0.9700
C12 H17 0.9700
C12 H18 0.9700
C13 C14 1.374(3)
C13 C18 1.386(3)
C14 C15 1.386(3)
C14 H12 0.9300
C15 C16 1.365(3)
C15 H8 0.9300
C16 C17 1.363(3)
C16 H9 0.9300
C17 C18 1.377(3)
C17 H11 0.9300
C18 H10 0.9300
C19 C20 1.379(3)
C19 H21 0.9300
C20 H22 0.9300

loop_
_geom_torsion_atom_site_label_1
_geom_torsion_atom_site_label_2
_geom_torsion_atom_site_label_3
_geom_torsion_atom_site_label_4
_geom_torsion
O3 S1 N1 C6 -158.06(14)
O4 S1 N1 C6 -29.17(17)
C5 S1 N1 C6 87.34(16)
O3 S1 N1 C11 66.50(17)
O4 S1 N1 C11 -164.62(14)
C5 S1 N1 C11 -48.10(17)
C20 C2 C3 C4 -0.3(4)
C1 C2 C3 C4 180.0(2)
C2 C3 C4 C5 0.3(4)
C3 C4 C5 C19 -0.5(3)
C3 C4 C5 S1 178.84(17)
O3 S1 C5 C4 159.51(18)
O4 S1 C5 C4 28.6(2)
N1 S1 C5 C4 -86.31(19)
O3 S1 C5 C19 -21.2(2)
O4 S1 C5 C19 -152.08(17)
N1 S1 C5 C19 93.01(19)
C11 N1 C6 C7 -79.1(2)
S1 N1 C6 C7 142.27(15)
C11 N1 C6 S2 40.38(18)
S1 N1 C6 S2 -98.26(14)
C12 S2 C6 N1 -22.01(16)
C12 S2 C6 C7 98.47(16)
N1 C6 C7 C13 -48.1(2)
S2 C6 C7 C13 -165.72(15)
N1 C6 C7 C8 -171.29(17)
S2 C6 C7 C8 71.12(19)
C9 O1 C8 O2 0.5(4)
C9 O1 C8 C7 179.8(2)
C13 C7 C8 O2 -109.9(3)
C6 C7 C8 O2 15.8(3)
C13 C7 C8 O1 70.8(2)
C6 C7 C8 O1 -163.54(18)
C8 O1 C9 C10 73.7(4)
C6 N1 C11 C12 -42.5(2)
S1 N1 C11 C12 97.50(19)
N1 C11 C12 S2 24.2(2)
C6 S2 C12 C11 -1.36(18)
C8 C7 C13 C14 60.1(3)
C6 C7 C13 C14 -61.8(3)
C8 C7 C13 C18 -119.1(2)
C6 C7 C13 C18 119.1(2)
C18 C13 C14 C15 1.5(3)
C7 C13 C14 C15 -177.7(2)
C13 C14 C15 C16 -0.4(4)
C14 C15 C16 C17 -0.9(4)
C15 C16 C17 C18 1.2(4)
C16 C17 C18 C13 -0.1(4)
C14 C13 C18 C17 -1.2(3)
C7 C13 C18 C17 178.0(2)
C4 C5 C19 C20 0.7(3)
S1 C5 C19 C20 -178.62(18)
C3 C2 C20 C19 0.6(4)
C1 C2 C20 C19 -179.7(2)
C5 C19 C20 C2 -0.8(4)
